data_4082358
loop_
_publ_author_name
'Hashimoto, Takayoshi'
'Hoshino, Ryoko'
'Hatanaka, Tsubasa'
'Ohki, Yasuhiro'
'Tatsumi, Kazuyuki'

_publ_section_title
;
 Dinuclear Iron(0) Complexes of N-Heterocyclic Carbenes
;
_journal_issue 4
_journal_name_full Organometallics
_journal_page_first 921
_journal_paper_doi 10.1021/om401039z
_journal_volume 33
_journal_year 2014
_chemical_formula_moiety 'C25 H24 Fe N2 O4'
_chemical_formula_sum 'C25 H24 Fe N2 O4'
_chemical_formula_weight 472.32
_space_group_IT_number 14
_symmetry_cell_setting monoclinic
_symmetry_Int_Tables_number 14
_symmetry_space_group_name_Hall '-P 2ybc'
_symmetry_space_group_name_H-M 'P 1 21/c 1'
_atom_sites_solution_hydrogens geom
_atom_sites_solution_primary direct
_atom_sites_solution_secondary difmap
_cell_angle_alpha 90.0000
_cell_angle_beta 99.650(3)
_cell_angle_gamma 90.0000
_cell_formula_units_Z 4
_cell_length_a 18.420(3)
_cell_length_b 16.442(3)
_cell_length_c 7.6404(14)
_cell_measurement_reflns_used 6338
_cell_measurement_temperature 173
_cell_measurement_theta_max 27.50
_cell_measurement_theta_min 3.30
_cell_volume 2281.2(7)
_computing_cell_refinement 'CrystalClear-SM Expert 2.0 r4'
_computing_data_collection 'CrystalClear-SM Expert 2.0 r4 (Rigaku, 2009)'
_computing_data_reduction 'CrystalClear-SM Expert 2.0 r4'
_computing_molecular_graphics 'CrystalStructure 4.0'
_computing_publication_material 'CrystalStructure 4.0 (Rigaku, 2010)'
_computing_structure_refinement 'SHELXL97 (Sheldrick, 2008)'
_computing_structure_solution SIR97
_diffrn_ambient_temperature 173
_diffrn_detector_area_resol_mean 7.314
_diffrn_measured_fraction_theta_full 0.989
_diffrn_measured_fraction_theta_max 0.989
_diffrn_measurement_device_type 'Rigaku Saturn70'
_diffrn_measurement_method \w
_diffrn_radiation_type 'Mo K\a'
_diffrn_radiation_wavelength 0.71075
_diffrn_reflns_av_R_equivalents 0.0374
_diffrn_reflns_limit_h_max 21
_diffrn_reflns_limit_h_min -23
_diffrn_reflns_limit_k_max 18
_diffrn_reflns_limit_k_min -21
_diffrn_reflns_limit_l_max 9
_diffrn_reflns_limit_l_min -9
_diffrn_reflns_number 17947
_diffrn_reflns_theta_full 27.49
_diffrn_reflns_theta_max 27.49
_diffrn_standards_number 0
_exptl_absorpt_coefficient_mu 0.694
_exptl_absorpt_correction_T_max 0.933
_exptl_absorpt_correction_T_min 0.841
_exptl_absorpt_correction_type multi-scan
_exptl_absorpt_process_details 'REQAB (Rigaku, 1998)'
_exptl_crystal_colour yellow
_exptl_crystal_density_diffrn 1.375
_exptl_crystal_density_method 'not measured'
_exptl_crystal_description block
_exptl_crystal_F_000 984.00
_exptl_crystal_size_max 0.200
_exptl_crystal_size_mid 0.100
_exptl_crystal_size_min 0.100
_refine_diff_density_max 0.390
_refine_diff_density_min -0.440
_refine_ls_extinction_method none
_refine_ls_goodness_of_fit_ref 1.005
_refine_ls_hydrogen_treatment constr
_refine_ls_number_parameters 309
_refine_ls_number_reflns 5170
_refine_ls_number_restraints 0
_refine_ls_R_factor_gt 0.0386
_refine_ls_shift/su_max 0.001
_refine_ls_structure_factor_coef Fsqd
_refine_ls_weighting_details 'w = 1/[\s^2^(Fo^2^)+(0.0001P)^2^+2.9000P] where P=(Fo^2^+2Fc^2^)/3'
_refine_ls_weighting_scheme calc
_refine_ls_wR_factor_ref 0.0813
_reflns_number_gt 4362
_reflns_number_total 5170
_reflns_threshold_expression F^2^>2.0\s(F^2^)
_cod_data_source_file om401039z_si_002.cif
_cod_data_source_block 3a_(Fe(IMes)(CO)4)
_cod_database_code 4082358

loop_
_symmetry_equiv_pos_site_id
_symmetry_equiv_pos_as_xyz
1 +X,+Y,+Z
2 -X,1/2+Y,1/2-Z
3 -X,-Y,-Z
4 +X,1/2-Y,1/2+Z

loop_
_atom_site_label
_atom_site_type_symbol
_atom_site_fract_x
_atom_site_fract_y
_atom_site_fract_z
_atom_site_U_iso_or_equiv
_atom_site_adp_type
_atom_site_occupancy
_atom_site_symmetry_multiplicity
_atom_site_calc_flag
_atom_site_refinement_flags
Fe1 Fe 0.272632(14) 1.053722(16) 1.02366(3) 0.02035(8) Uani 1.0 4 d .
O1 O 0.12668(8) 1.08431(10) 1.1166(2) 0.0364(4) Uani 1.0 4 d .
O2 O 0.34021(10) 1.17980(10) 0.8306(3) 0.0499(5) Uani 1.0 4 d .
O3 O 0.35895(11) 0.91734(11) 1.1983(3) 0.0531(5) Uani 1.0 4 d .
O4 O 0.32703(9) 1.13436(10) 1.3613(2) 0.0446(4) Uani 1.0 4 d .
N1 N 0.18312(8) 1.02474(9) 0.6580(2) 0.0215(3) Uani 1.0 4 d .
N2 N 0.28121(8) 0.95222(9) 0.6960(2) 0.0211(3) Uani 1.0 4 d .
C1 C 0.24211(10) 1.00450(10) 0.7840(3) 0.0192(4) Uani 1.0 4 d .
C2 C 0.18627(11) 0.98605(12) 0.4978(3) 0.0272(4) Uani 1.0 4 d .
C3 C 0.24736(11) 0.94130(12) 0.5219(3) 0.0266(4) Uani 1.0 4 d .
C4 C 0.11906(10) 1.07105(11) 0.6825(3) 0.0224(4) Uani 1.0 4 d .
C5 C 0.06101(10) 1.02911(12) 0.7379(3) 0.0242(4) Uani 1.0 4 d .
C6 C -0.00094(11) 1.07305(13) 0.7608(3) 0.0282(4) Uani 1.0 4 d .
C7 C -0.00664(11) 1.15608(13) 0.7265(3) 0.0313(5) Uani 1.0 4 d .
C8 C 0.05077(12) 1.19480(13) 0.6646(3) 0.0314(5) Uani 1.0 4 d .
C9 C 0.11465(11) 1.15370(12) 0.6400(3) 0.0269(4) Uani 1.0 4 d .
C10 C 0.06512(12) 0.93891(12) 0.7737(3) 0.0323(5) Uani 1.0 4 d .
C11 C -0.07538(13) 1.20174(15) 0.7515(4) 0.0445(6) Uani 1.0 4 d .
C12 C 0.17486(12) 1.19770(13) 0.5685(4) 0.0382(6) Uani 1.0 4 d .
C13 C 0.34316(10) 0.90150(11) 0.7690(3) 0.0221(4) Uani 1.0 4 d .
C14 C 0.41458(11) 0.92595(12) 0.7605(3) 0.0263(4) Uani 1.0 4 d .
C15 C 0.47073(11) 0.86958(13) 0.8134(3) 0.0294(5) Uani 1.0 4 d .
C16 C 0.45700(11) 0.79189(12) 0.8699(3) 0.0275(4) Uani 1.0 4 d .
C17 C 0.38496(11) 0.77129(12) 0.8819(3) 0.0286(5) Uani 1.0 4 d .
C18 C 0.32708(10) 0.82465(11) 0.8310(3) 0.0256(4) Uani 1.0 4 d .
C19 C 0.43223(13) 1.00860(14) 0.6945(4) 0.0435(6) Uani 1.0 4 d .
C20 C 0.51743(12) 0.72967(14) 0.9110(4) 0.0396(6) Uani 1.0 4 d .
C21 C 0.24929(12) 0.80044(13) 0.8441(4) 0.0388(6) Uani 1.0 4 d .
C22 C 0.18117(11) 1.06955(12) 1.0679(3) 0.0256(4) Uani 1.0 4 d .
C23 C 0.31420(12) 1.13054(13) 0.9061(3) 0.0309(5) Uani 1.0 4 d .
C24 C 0.32433(12) 0.96674(13) 1.1171(3) 0.0319(5) Uani 1.0 4 d .
C25 C 0.30563(11) 1.10328(12) 1.2286(3) 0.0293(5) Uani 1.0 4 d .
H1 H 0.1517 0.9941 0.4001 0.0324 Uiso 1.0 4 calc R
H2 H -0.0391 1.0482 0.8035 0.0295 Uiso 1.0 4 calc R
H3 H 0.0474 1.2490 0.6332 0.0441 Uiso 1.0 4 calc R
H4 H 0.1091 0.9268 0.8611 0.0387 Uiso 1.0 4 calc R
H5 H 0.0678 0.9097 0.6631 0.0387 Uiso 1.0 4 calc R
H6 H -0.0702 1.2592 0.7219 0.0534 Uiso 1.0 4 calc R
H7 H 0.1537 1.2432 0.4940 0.0458 Uiso 1.0 4 calc R
H8 H 0.5198 0.8851 0.8118 0.0332 Uiso 1.0 4 calc R
H9 H 0.3760 0.7172 0.9307 0.0410 Uiso 1.0 4 calc R
H10 H 0.3874 1.0330 0.6280 0.0522 Uiso 1.0 4 calc R
H11 H 0.5627 0.7510 0.8765 0.0475 Uiso 1.0 4 calc R
H12 H 0.5028 0.6796 0.8447 0.0475 Uiso 1.0 4 calc R
H13 H 0.2303 0.8362 0.9285 0.0465 Uiso 1.0 4 calc R
H14 H 0.2645 0.9081 0.4356 0.0319 Uiso 1.0 4 calc R
H15 H 0.0211 0.9215 0.8200 0.0387 Uiso 1.0 4 calc R
H16 H -0.0825 1.1970 0.8753 0.0534 Uiso 1.0 4 calc R
H17 H -0.1180 1.1786 0.6734 0.0534 Uiso 1.0 4 calc R
H18 H 0.1993 1.1601 0.4974 0.0458 Uiso 1.0 4 calc R
H19 H 0.2109 1.2185 0.6674 0.0458 Uiso 1.0 4 calc R
H20 H 0.4692 1.0033 0.6169 0.0522 Uiso 1.0 4 calc R
H21 H 0.4515 1.0434 0.7958 0.0522 Uiso 1.0 4 calc R
H22 H 0.5261 0.7179 1.0385 0.0475 Uiso 1.0 4 calc R
H23 H 0.2487 0.7440 0.8851 0.0465 Uiso 1.0 4 calc R
H24 H 0.2183 0.8053 0.7271 0.0465 Uiso 1.0 4 calc R

loop_
_atom_site_aniso_label
_atom_site_aniso_U_11
_atom_site_aniso_U_22
_atom_site_aniso_U_33
_atom_site_aniso_U_12
_atom_site_aniso_U_13
_atom_site_aniso_U_23
Fe1 0.01933(14) 0.01986(13) 0.02158(13) 0.00079(10) 0.00262(10) -0.00083(10)
O1 0.0249(8) 0.0537(10) 0.0315(8) 0.0041(7) 0.0072(6) -0.0021(7)
O2 0.0564(11) 0.0413(10) 0.0532(11) -0.0219(9) 0.0128(9) 0.0070(8)
O3 0.0771(14) 0.0472(10) 0.0333(9) 0.0326(10) 0.0040(9) 0.0060(8)
O4 0.0495(10) 0.0477(10) 0.0331(9) -0.0064(8) -0.0034(8) -0.0130(8)
N1 0.0204(8) 0.0210(8) 0.0230(8) 0.0022(6) 0.0032(6) 0.0004(6)
N2 0.0201(8) 0.0204(8) 0.0234(8) 0.0019(6) 0.0052(6) -0.0007(6)
C1 0.0182(9) 0.0165(8) 0.0236(9) -0.0016(7) 0.0052(7) 0.0013(7)
C2 0.0286(11) 0.0313(11) 0.0209(9) 0.0013(9) 0.0014(8) -0.0020(8)
C3 0.0300(10) 0.0275(10) 0.0231(9) 0.0032(8) 0.0070(8) -0.0025(8)
C4 0.0189(9) 0.0250(10) 0.0222(9) 0.0041(7) 0.0001(7) -0.0008(7)
C5 0.0206(10) 0.0255(10) 0.0253(9) 0.0003(8) -0.0001(8) 0.0000(8)
C6 0.0197(10) 0.0336(11) 0.0301(10) -0.0005(8) 0.0010(8) -0.0008(9)
C7 0.0221(10) 0.0357(11) 0.0338(11) 0.0079(9) -0.0025(8) -0.0052(9)
C8 0.0291(11) 0.0242(10) 0.0389(12) 0.0062(9) -0.0001(9) 0.0005(9)
C9 0.0254(10) 0.0246(10) 0.0288(10) 0.0011(8) -0.0008(8) 0.0020(8)
C10 0.0280(11) 0.0275(11) 0.0422(12) -0.0012(9) 0.0085(9) 0.0034(9)
C11 0.0299(12) 0.0435(14) 0.0605(16) 0.0134(11) 0.0086(11) -0.0044(12)
C12 0.0343(12) 0.0277(11) 0.0538(14) 0.0024(9) 0.0110(11) 0.0116(10)
C13 0.0209(9) 0.0212(9) 0.0245(9) 0.0042(7) 0.0048(8) -0.0012(7)
C14 0.0234(10) 0.0261(10) 0.0310(10) 0.0011(8) 0.0094(8) -0.0005(8)
C15 0.0198(10) 0.0339(11) 0.0355(11) 0.0019(9) 0.0073(9) -0.0017(9)
C16 0.0264(10) 0.0292(10) 0.0264(10) 0.0085(8) 0.0034(8) -0.0042(8)
C17 0.0318(11) 0.0206(10) 0.0337(11) 0.0034(8) 0.0067(9) -0.0007(8)
C18 0.0228(10) 0.0215(9) 0.0332(11) 0.0002(8) 0.0070(8) -0.0024(8)
C19 0.0311(12) 0.0352(13) 0.0685(17) -0.0015(10) 0.0202(12) 0.0119(12)
C20 0.0334(12) 0.0400(13) 0.0446(13) 0.0159(10) 0.0043(10) 0.0016(10)
C21 0.0269(11) 0.0283(11) 0.0624(16) -0.0037(9) 0.0107(11) 0.0082(11)
C22 0.0270(10) 0.0282(10) 0.0207(9) -0.0007(8) 0.0014(8) -0.0013(8)
C23 0.0311(11) 0.0292(11) 0.0316(11) -0.0056(9) 0.0026(9) -0.0044(9)
C24 0.0389(12) 0.0319(11) 0.0246(10) 0.0083(10) 0.0043(9) -0.0024(9)
C25 0.0257(10) 0.0294(11) 0.0323(11) 0.0008(8) 0.0037(9) -0.0006(9)

loop_
_atom_type_symbol
_atom_type_description
_atom_type_scat_dispersion_real
_atom_type_scat_dispersion_imag
_atom_type_scat_source
Fe Fe 0.3463 0.8444
;
International Tables for Crystallography
(1992, Vol. C, Tables 4.2.6.8 and 6.1.1.4)
;
N N 0.0061 0.0033
;
International Tables for Crystallography
(1992, Vol. C, Tables 4.2.6.8 and 6.1.1.4)
;
O O 0.0106 0.0060
;
International Tables for Crystallography
(1992, Vol. C, Tables 4.2.6.8 and 6.1.1.4)
;
C C 0.0033 0.0016
;
International Tables for Crystallography
(1992, Vol. C, Tables 4.2.6.8 and 6.1.1.4)
;
H H 0.0000 0.0000
;
International Tables for Crystallography
(1992, Vol. C, Table 6.1.1.4)
;

loop_
_geom_angle_atom_site_label_1
_geom_angle_atom_site_label_2
_geom_angle_atom_site_label_3
_geom_angle
_geom_angle_publ_flag
C1 Fe1 C22 95.89(8) yes
C1 Fe1 C23 84.50(9) yes
C1 Fe1 C24 95.21(9) yes
C1 Fe1 C25 174.72(9) yes
C22 Fe1 C23 119.06(10) yes
C22 Fe1 C24 119.52(10) yes
C22 Fe1 C25 87.76(9) yes
C23 Fe1 C24 121.11(11) yes
C23 Fe1 C25 90.40(10) yes
C24 Fe1 C25 86.25(9) yes
C1 N1 C2 111.33(16) yes
C1 N1 C4 127.42(16) yes
C2 N1 C4 120.81(15) yes
C1 N2 C3 111.39(15) yes
C1 N2 C13 128.21(15) yes
C3 N2 C13 119.67(16) yes
Fe1 C1 N1 128.07(14) yes
Fe1 C1 N2 127.98(13) yes
N1 C1 N2 103.20(15) yes
N1 C2 C3 106.89(16) yes
N2 C3 C2 107.18(18) yes
N1 C4 C5 117.60(16) yes
N1 C4 C9 120.02(18) yes
C5 C4 C9 122.24(18) yes
C4 C5 C6 117.98(19) yes
C4 C5 C10 121.53(18) yes
C6 C5 C10 120.48(19) yes
C5 C6 C7 121.7(2) yes
C6 C7 C8 118.6(2) yes
C6 C7 C11 120.1(2) yes
C8 C7 C11 121.3(2) yes
C7 C8 C9 122.2(2) yes
C4 C9 C8 117.20(19) yes
C4 C9 C12 122.39(19) yes
C8 C9 C12 120.40(19) yes
N2 C13 C14 120.48(17) yes
N2 C13 C18 116.94(16) yes
C14 C13 C18 122.28(17) yes
C13 C14 C15 117.12(19) yes
C13 C14 C19 122.52(18) yes
C15 C14 C19 120.36(19) yes
C14 C15 C16 122.48(19) yes
C15 C16 C17 118.19(19) yes
C15 C16 C20 121.62(19) yes
C17 C16 C20 120.15(19) yes
C16 C17 C18 121.77(19) yes
C13 C18 C17 118.08(18) yes
C13 C18 C21 121.26(17) yes
C17 C18 C21 120.66(18) yes
Fe1 C22 O1 171.09(17) yes
Fe1 C23 O2 179.5(2) yes
Fe1 C24 O3 170.48(19) yes
Fe1 C25 O4 179.27(19) yes
N1 C2 H1 122.110 no
C3 C2 H1 130.977 no
N2 C3 H14 126.408 no
C2 C3 H14 126.408 no
C5 C6 H2 120.477 no
C7 C6 H2 117.771 no
C7 C8 H3 120.719 no
C9 C8 H3 117.047 no
C5 C10 H4 109.478 no
C5 C10 H5 109.471 no
C5 C10 H15 109.463 no
H4 C10 H5 109.479 no
H4 C10 H15 109.465 no
H5 C10 H15 109.471 no
C7 C11 H6 109.472 no
C7 C11 H16 109.474 no
C7 C11 H17 109.469 no
H6 C11 H16 109.469 no
H6 C11 H17 109.470 no
H16 C11 H17 109.474 no
C9 C12 H7 109.468 no
C9 C12 H18 109.468 no
C9 C12 H19 109.469 no
H7 C12 H18 109.474 no
H7 C12 H19 109.480 no
H18 C12 H19 109.469 no
C14 C15 H8 118.839 no
C16 C15 H8 118.676 no
C16 C17 H9 117.852 no
C18 C17 H9 120.367 no
C14 C19 H10 109.462 no
C14 C19 H20 109.471 no
C14 C19 H21 109.468 no
H10 C19 H20 109.477 no
H10 C19 H21 109.472 no
H20 C19 H21 109.477 no
C16 C20 H11 109.472 no
C16 C20 H12 109.469 no
C16 C20 H22 109.471 no
H11 C20 H12 109.469 no
H11 C20 H22 109.480 no
H12 C20 H22 109.466 no
C18 C21 H13 109.465 no
C18 C21 H23 109.465 no
C18 C21 H24 109.467 no
H13 C21 H23 109.476 no
H13 C21 H24 109.470 no
H23 C21 H24 109.485 no

loop_
_geom_bond_atom_site_label_1
_geom_bond_atom_site_label_2
_geom_bond_distance
_geom_bond_publ_flag
Fe1 C1 1.9945(18) yes
Fe1 C22 1.792(3) yes
Fe1 C23 1.794(3) yes
Fe1 C24 1.798(3) yes
Fe1 C25 1.780(2) yes
O1 C22 1.154(3) yes
O2 C23 1.145(3) yes
O3 C24 1.148(3) yes
O4 C25 1.144(3) yes
N1 C1 1.367(3) yes
N1 C2 1.389(3) yes
N1 C4 1.443(3) yes
N2 C1 1.368(3) yes
N2 C3 1.383(3) yes
N2 C13 1.448(3) yes
C2 C3 1.331(3) yes
C4 C5 1.396(3) yes
C4 C9 1.396(3) yes
C5 C6 1.386(3) yes
C5 C10 1.508(3) yes
C6 C7 1.391(3) yes
C7 C8 1.384(4) yes
C7 C11 1.511(4) yes
C8 C9 1.397(3) yes
C9 C12 1.502(4) yes
C13 C14 1.388(3) yes
C13 C18 1.398(3) yes
C14 C15 1.397(3) yes
C14 C19 1.504(4) yes
C15 C16 1.385(3) yes
C16 C17 1.387(3) yes
C16 C20 1.506(3) yes
C17 C18 1.385(3) yes
C18 C21 1.507(3) yes
C2 H1 0.906 no
C3 H14 0.950 no
C6 H2 0.918 no
C8 H3 0.923 no
C10 H4 0.980 no
C10 H5 0.980 no
C10 H15 0.980 no
C11 H6 0.980 no
C11 H16 0.980 no
C11 H17 0.980 no
C12 H7 0.980 no
C12 H18 0.980 no
C12 H19 0.980 no
C15 H8 0.941 no
C17 H9 0.988 no
C19 H10 0.980 no
C19 H20 0.980 no
C19 H21 0.980 no
C20 H11 0.980 no
C20 H12 0.980 no
C20 H22 0.980 no
C21 H13 0.980 no
C21 H23 0.980 no
C21 H24 0.980 no

loop_
_geom_contact_atom_site_label_1
_geom_contact_atom_site_label_2
_geom_contact_distance
_geom_contact_publ_flag
_geom_contact_site_symmetry_2
Fe1 C4 3.5221(18) no .
Fe1 C13 3.547(2) no .
O1 C4 3.303(3) no .
O1 C5 3.080(3) no .
O1 C6 3.288(3) no .
O1 C10 3.588(3) no .
O1 C25 3.279(3) no .
O2 C1 3.389(3) no .
O2 C12 3.366(3) no .
O2 C19 3.531(3) no .
O2 C25 3.448(3) no .
O3 C13 3.254(3) no .
O3 C17 3.497(3) no .
O3 C18 3.160(3) no .
O3 C25 3.231(3) no .
O4 C22 3.371(3) no .
O4 C23 3.447(3) no .
O4 C24 3.324(3) no .
N1 C10 2.853(3) no .
N1 C12 2.923(3) no .
N1 C13 3.561(3) no .
N1 C22 3.223(3) no .
N1 C23 3.304(3) no .
N2 C4 3.556(3) no .
N2 C19 2.934(3) no .
N2 C21 2.842(3) no .
N2 C23 3.349(3) no .
N2 C24 3.191(3) no .
C1 C5 3.320(3) no .
C1 C9 3.446(3) no .
C1 C10 3.422(3) no .
C1 C14 3.462(3) no .
C1 C18 3.337(3) no .
C1 C21 3.386(3) no .
C2 C5 3.257(3) no .
C2 C9 3.317(3) no .
C2 C10 3.406(4) no .
C2 C12 3.533(3) no .
C2 C13 3.546(3) no .
C3 C4 3.552(3) no .
C3 C14 3.315(3) no .
C3 C18 3.202(3) no .
C3 C21 3.376(4) no .
C4 C7 2.773(3) no .
C4 C22 2.975(3) no .
C5 C8 2.781(3) no .
C5 C22 3.135(3) no .
C6 C9 2.793(3) no .
C9 C22 3.572(3) no .
C10 C22 3.553(3) no .
C12 C23 3.498(3) no .
C13 C16 2.774(3) no .
C13 C24 2.942(3) no .
C14 C17 2.792(3) no .
C14 C24 3.487(4) no .
C15 C18 2.772(3) no .
C18 C24 3.206(3) no .
C19 C23 3.541(4) no .
C21 C24 3.574(3) no .
O1 C2 3.350(3) no 1_556
O2 O4 3.077(3) no 4_574
O2 C20 3.547(4) no 2_656
O2 C20 3.355(3) no 3_677
O3 C3 3.492(3) no 1_556
O3 C17 3.405(3) no 4_565
O4 O2 3.077(3) no 4_575
O4 C12 3.597(3) no 1_556
O4 C19 3.586(3) no 1_556
O4 C20 3.467(3) no 2_657
C2 O1 3.350(3) no 1_554
C2 C22 3.547(3) no 1_554
C3 O3 3.492(3) no 1_554
C11 C21 3.556(4) no 2_556
C12 O4 3.597(3) no 1_554
C17 O3 3.405(3) no 4_564
C19 O4 3.586(3) no 1_554
C20 O2 3.547(4) no 2_646
C20 O2 3.355(3) no 3_677
C20 O4 3.467(3) no 2_647
C21 C11 3.556(4) no 2_546
C22 C2 3.547(3) no 1_556
O1 H2 3.5982 no .
O1 H4 3.2261 no .
O2 H10 3.0708 no .
O2 H18 3.3331 no .
O2 H19 2.5765 no .
O2 H21 3.0802 no .
O3 H13 3.1629 no .
N1 H4 2.7514 no .
N1 H5 2.8488 no .
N1 H14 3.1092 no .
N1 H18 2.5828 no .
N1 H19 3.2253 no .
N2 H1 3.0772 no .
N2 H10 2.4905 no .
N2 H13 2.8687 no .
N2 H21 3.4452 no .
N2 H24 2.7064 no .
C1 H1 3.1256 no .
C1 H4 2.9096 no .
C1 H5 3.5488 no .
C1 H10 3.1424 no .
C1 H13 3.0002 no .
C1 H14 3.1843 no .
C1 H18 3.3745 no .
C1 H24 3.3228 no .
C2 H4 3.4640 no .
C2 H5 2.9755 no .
C2 H18 2.8722 no .
C2 H24 3.4495 no .
C3 H10 2.9807 no .
C3 H24 2.8328 no .
C4 H1 2.6557 no .
C4 H2 3.2219 no .
C4 H3 3.2066 no .
C4 H4 2.7572 no .
C4 H5 2.8107 no .
C4 H7 3.2864 no .
C4 H15 3.3226 no .
C4 H18 2.6511 no .
C4 H19 2.9692 no .
C5 H1 3.3507 no .
C6 H3 3.2255 no .
C6 H4 3.1548 no .
C6 H5 3.1124 no .
C6 H6 3.3100 no .
C6 H15 2.5528 no .
C6 H16 2.7602 no .
C6 H17 2.7616 no .
C8 H2 3.2038 no .
C8 H6 2.5697 no .
C8 H7 2.5993 no .
C8 H16 3.1539 no .
C8 H17 3.1324 no .
C8 H18 3.2571 no .
C8 H19 2.9713 no .
C9 H1 3.3366 no .
C10 H2 2.6662 no .
C10 H13 3.5074 no .
C11 H2 2.6252 no .
C11 H3 2.6866 no .
C12 H1 3.5866 no .
C12 H3 2.6193 no .
C13 H8 3.2265 no .
C13 H9 3.2893 no .
C13 H10 2.6068 no .
C13 H13 2.7940 no .
C13 H14 2.7138 no .
C13 H20 3.2326 no .
C13 H21 3.0550 no .
C13 H23 3.3221 no .
C13 H24 2.7653 no .
C14 H14 3.4044 no .
C15 H9 3.2632 no .
C15 H10 3.2946 no .
C15 H11 2.5747 no .
C15 H12 3.1801 no .
C15 H20 2.6596 no .
C15 H21 2.8801 no .
C15 H22 3.1034 no .
C17 H8 3.2254 no .
C17 H11 3.2976 no .
C17 H12 2.6968 no .
C17 H13 3.1180 no .
C17 H22 2.8143 no .
C17 H23 2.5540 no .
C17 H24 3.1498 no .
C18 H14 3.3422 no .
C19 H8 2.6541 no .
C20 H8 2.6678 no .
C20 H9 2.6433 no .
C21 H4 3.3345 no .
C21 H9 2.6900 no .
C22 H4 3.0101 no .
C23 H10 3.1409 no .
C23 H18 3.5001 no .
C23 H19 2.8060 no .
C23 H21 3.1425 no .
C24 H13 2.9739 no .
H1 H5 3.0635 no .
H1 H14 2.4904 no .
H1 H18 2.9254 no .
H2 H4 3.3491 no .
H2 H5 3.3037 no .
H2 H6 3.5548 no .
H2 H15 2.3527 no .
H2 H16 2.6603 no .
H2 H17 2.6867 no .
H3 H6 2.3804 no .
H3 H7 2.3827 no .
H3 H16 3.3707 no .
H3 H17 3.3209 no .
H3 H18 3.4661 no .
H3 H19 3.0213 no .
H4 H13 2.6619 no .
H4 H24 3.1266 no .
H5 H13 3.5354 no .
H5 H24 3.2271 no .
H8 H10 3.5617 no .
H8 H11 2.3662 no .
H8 H12 3.4056 no .
H8 H20 2.5289 no .
H8 H21 2.8846 no .
H8 H22 3.2411 no .
H9 H11 3.5756 no .
H9 H12 2.6059 no .
H9 H13 3.3182 no .
H9 H22 2.7505 no .
H9 H23 2.3531 no .
H9 H24 3.3823 no .
H10 H14 3.2234 no .
H14 H24 3.0290 no .
O1 H1 2.6022 no 1_556
O1 H2 2.8378 no 3_577
O1 H3 3.1181 no 4_575
O1 H7 3.0541 no 4_575
O1 H15 2.8455 no 3_577
O1 H18 3.2406 no 1_556
O1 H19 3.5871 no 4_575
O2 H8 3.5905 no 3_677
O2 H11 2.8325 no 2_656
O2 H11 2.8568 no 3_677
O2 H12 3.3839 no 2_656
O2 H22 3.0111 no 3_677
O3 H9 2.8218 no 4_565
O3 H12 3.1340 no 4_565
O3 H14 2.7194 no 1_556
O3 H20 3.4952 no 3_677
O3 H21 3.5430 no 3_677
O4 H8 3.3258 no 3_677
O4 H10 2.7215 no 1_556
O4 H11 3.2332 no 2_657
O4 H11 3.4957 no 3_677
O4 H18 2.7607 no 1_556
O4 H19 3.4003 no 4_575
O4 H22 3.0158 no 2_657
C2 H2 3.2980 no 3_576
C2 H17 3.1732 no 3_576
C3 H17 3.2553 no 3_576
C3 H23 3.2226 no 4_564
C6 H1 3.0486 no 3_576
C6 H5 3.2782 no 3_576
C6 H15 3.2868 no 3_577
C7 H3 3.4702 no 4_575
C7 H5 3.1899 no 3_576
C8 H5 3.4871 no 3_576
C8 H7 3.0613 no 4_575
C8 H16 3.5011 no 4_574
C9 H7 3.1711 no 4_575
C10 H2 3.3514 no 3_577
C10 H6 2.9561 no 2_546
C10 H16 3.4644 no 3_577
C11 H3 3.4730 no 4_575
C11 H5 3.4803 no 2_556
C11 H16 3.3048 no 4_574
C11 H23 3.2629 no 2_556
C11 H24 3.1625 no 2_556
C12 H7 3.4770 no 4_575
C12 H19 3.5229 no 4_574
C13 H9 3.3736 no 4_564
C14 H9 3.4344 no 4_564
C15 H9 3.4531 no 4_564
C15 H21 3.4025 no 3_677
C15 H22 2.8705 no 4_564
C16 H9 3.4397 no 4_564
C16 H22 3.0230 no 4_564
C17 H9 3.4286 no 4_564
C18 H9 3.4002 no 4_564
C19 H12 3.0901 no 2_656
C19 H20 3.2312 no 3_676
C20 H8 3.5907 no 4_565
C20 H11 3.5288 no 4_565
C20 H21 3.5365 no 2_646
C20 H22 3.0033 no 4_564
C21 H6 3.3230 no 2_546
C21 H14 3.5007 no 4_565
C21 H17 3.1255 no 2_546
C21 H23 3.5802 no 4_564
C21 H24 3.5321 no 4_565
C22 H1 2.9569 no 1_556
C22 H2 3.5254 no 3_577
C22 H7 3.1558 no 4_575
C22 H18 3.5685 no 1_556
C22 H19 3.5895 no 4_575
C23 H8 3.4430 no 3_677
C23 H11 3.2304 no 3_677
C24 H14 2.9939 no 1_556
C25 H8 3.2870 no 3_677
C25 H10 3.3724 no 1_556
C25 H11 3.5952 no 3_677
C25 H18 3.2061 no 1_556
C25 H19 3.4027 no 4_575
H1 O1 2.6022 no 1_554
H1 C6 3.0486 no 3_576
H1 C22 2.9569 no 1_554
H1 H2 2.4749 no 3_576
H1 H17 2.9400 no 3_576
H2 O1 2.8378 no 3_577
H2 C2 3.2980 no 3_576
H2 C10 3.3514 no 3_577
H2 C22 3.5254 no 3_577
H2 H1 2.4749 no 3_576
H2 H2 3.4851 no 3_577
H2 H4 3.0832 no 3_577
H2 H5 3.5826 no 3_576
H2 H15 2.8829 no 3_577
H3 O1 3.1181 no 4_574
H3 C7 3.4702 no 4_574
H3 C11 3.4730 no 4_574
H3 H6 3.5069 no 4_574
H3 H7 3.1057 no 4_575
H3 H15 3.1486 no 2_556
H3 H16 2.9685 no 4_574
H4 H2 3.0832 no 3_577
H4 H6 2.8914 no 2_546
H4 H16 2.9617 no 3_577
H5 C6 3.2782 no 3_576
H5 C7 3.1899 no 3_576
H5 C8 3.4871 no 3_576
H5 C11 3.4803 no 2_546
H5 H2 3.5826 no 3_576
H5 H6 2.6245 no 2_546
H5 H16 3.5244 no 2_546
H5 H17 3.2205 no 3_576
H6 C10 2.9561 no 2_556
H6 C21 3.3230 no 2_556
H6 H3 3.5069 no 4_575
H6 H4 2.8914 no 2_556
H6 H5 2.6245 no 2_556
H6 H13 3.2387 no 2_556
H6 H15 2.8526 no 2_556
H6 H16 2.7167 no 4_574
H6 H23 3.2623 no 2_556
H6 H24 2.9200 no 2_556
H7 O1 3.0541 no 4_574
H7 C8 3.0613 no 4_574
H7 C9 3.1711 no 4_574
H7 C12 3.4770 no 4_574
H7 C22 3.1558 no 4_574
H7 H3 3.1057 no 4_574
H7 H19 2.9346 no 4_574
H8 O2 3.5905 no 3_677
H8 O4 3.3258 no 3_677
H8 C20 3.5907 no 4_564
H8 C23 3.4430 no 3_677
H8 C25 3.2870 no 3_677
H8 H21 3.1812 no 3_677
H8 H22 2.7054 no 4_564
H9 O3 2.8218 no 4_564
H9 C13 3.3736 no 4_565
H9 C14 3.4344 no 4_565
H9 C15 3.4531 no 4_565
H9 C16 3.4397 no 4_565
H9 C17 3.4286 no 4_565
H9 C18 3.4002 no 4_565
H9 H14 2.9133 no 4_565
H10 O4 2.7215 no 1_554
H10 C25 3.3724 no 1_554
H10 H12 3.1309 no 2_656
H10 H20 3.5332 no 3_676
H11 O2 2.8325 no 2_646
H11 O2 2.8568 no 3_677
H11 O4 3.2332 no 2_647
H11 O4 3.4957 no 3_677
H11 C20 3.5288 no 4_564
H11 C23 3.2304 no 3_677
H11 C25 3.5952 no 3_677
H11 H22 2.6078 no 4_564
H12 O2 3.3839 no 2_646
H12 O3 3.1340 no 4_564
H12 C19 3.0901 no 2_646
H12 H10 3.1309 no 2_646
H12 H20 2.9512 no 2_646
H12 H21 2.6793 no 2_646
H12 H22 2.9716 no 4_564
H13 H6 3.2387 no 2_546
H13 H16 3.3651 no 3_577
H13 H17 3.3258 no 2_546
H13 H24 3.2926 no 4_565
H14 O3 2.7194 no 1_554
H14 C21 3.5007 no 4_564
H14 C24 2.9939 no 1_554
H14 H9 2.9133 no 4_564
H14 H17 3.0416 no 3_576
H14 H23 2.5395 no 4_564
H15 O1 2.8455 no 3_577
H15 C6 3.2868 no 3_577
H15 H2 2.8829 no 3_577
H15 H3 3.1486 no 2_546
H15 H6 2.8526 no 2_546
H15 H16 3.1003 no 3_577
H16 C8 3.5011 no 4_575
H16 C10 3.4644 no 3_577
H16 C11 3.3048 no 4_575
H16 H3 2.9685 no 4_575
H16 H4 2.9617 no 3_577
H16 H5 3.5244 no 2_556
H16 H6 2.7167 no 4_575
H16 H13 3.3651 no 3_577
H16 H15 3.1003 no 3_577
H16 H17 3.2087 no 4_575
H16 H23 3.4473 no 2_556
H16 H24 3.0630 no 2_556
H17 C2 3.1732 no 3_576
H17 C3 3.2553 no 3_576
H17 C21 3.1255 no 2_556
H17 H1 2.9400 no 3_576
H17 H5 3.2205 no 3_576
H17 H13 3.3258 no 2_556
H17 H14 3.0416 no 3_576
H17 H16 3.2087 no 4_574
H17 H23 2.6056 no 2_556
H17 H24 2.9667 no 2_556
H17 H24 3.3089 no 3_576
H18 O1 3.2406 no 1_554
H18 O4 2.7607 no 1_554
H18 C22 3.5685 no 1_554
H18 C25 3.2061 no 1_554
H18 H19 3.2505 no 4_574
H19 O1 3.5871 no 4_574
H19 O4 3.4003 no 4_574
H19 C12 3.5229 no 4_575
H19 C22 3.5895 no 4_574
H19 C25 3.4027 no 4_574
H19 H7 2.9346 no 4_575
H19 H18 3.2505 no 4_575
H20 O3 3.4952 no 3_677
H20 C19 3.2312 no 3_676
H20 H10 3.5332 no 3_676
H20 H12 2.9512 no 2_656
H20 H20 2.2723 no 3_676
H21 O3 3.5430 no 3_677
H21 C15 3.4025 no 3_677
H21 C20 3.5365 no 2_656
H21 H8 3.1812 no 3_677
H21 H12 2.6793 no 2_656
H22 O2 3.0111 no 3_677
H22 O4 3.0158 no 2_647
H22 C15 2.8705 no 4_565
H22 C16 3.0230 no 4_565
H22 C20 3.0033 no 4_565
H22 H8 2.7054 no 4_565
H22 H11 2.6078 no 4_565
H22 H12 2.9716 no 4_565
H23 C3 3.2226 no 4_565
H23 C11 3.2629 no 2_546
H23 C21 3.5802 no 4_565
H23 H6 3.2623 no 2_546
H23 H14 2.5395 no 4_565
H23 H16 3.4473 no 2_546
H23 H17 2.6056 no 2_546
H23 H24 2.8793 no 4_565
H24 C11 3.1625 no 2_546
H24 C21 3.5321 no 4_564
H24 H6 2.9200 no 2_546
H24 H13 3.2926 no 4_564
H24 H16 3.0630 no 2_546
H24 H17 2.9667 no 2_546
H24 H17 3.3089 no 3_576
H24 H23 2.8793 no 4_564

loop_
_geom_torsion_atom_site_label_1
_geom_torsion_atom_site_label_2
_geom_torsion_atom_site_label_3
_geom_torsion_atom_site_label_4
_geom_torsion
_geom_torsion_publ_flag
C22 Fe1 C1 N1 36.77(16) no
C22 Fe1 C1 N2 -154.84(15) no
C23 Fe1 C1 N1 -81.95(16) no
C23 Fe1 C1 N2 86.43(16) no
C24 Fe1 C1 N1 157.22(16) no
C24 Fe1 C1 N2 -34.39(16) no
C1 N1 C2 C3 -0.1(2) no
C2 N1 C1 Fe1 170.51(14) no
C2 N1 C1 N2 -0.11(19) no
C1 N1 C4 C5 -85.4(2) no
C1 N1 C4 C9 98.8(2) no
C4 N1 C1 Fe1 -17.2(3) no
C4 N1 C1 N2 172.21(15) no
C2 N1 C4 C5 86.3(2) no
C2 N1 C4 C9 -89.5(2) no
C4 N1 C2 C3 -173.02(15) no
C1 N2 C3 C2 -0.4(2) no
C3 N2 C1 Fe1 -170.33(14) no
C3 N2 C1 N1 0.30(19) no
C1 N2 C13 C14 -99.2(3) no
C1 N2 C13 C18 86.9(2) no
C13 N2 C1 Fe1 19.6(3) no
C13 N2 C1 N1 -169.72(15) no
C3 N2 C13 C14 91.5(2) no
C3 N2 C13 C18 -82.4(2) no
C13 N2 C3 C2 170.60(15) no
N1 C2 C3 N2 0.3(3) no
N1 C4 C5 C6 -179.61(14) no
N1 C4 C5 C10 0.9(3) no
N1 C4 C9 C8 179.16(14) no
N1 C4 C9 C12 -0.1(3) no
C5 C4 C9 C8 3.5(3) no
C5 C4 C9 C12 -175.71(15) no
C9 C4 C5 C6 -3.9(3) no
C9 C4 C5 C10 176.61(15) no
C4 C5 C6 C7 1.4(3) no
C10 C5 C6 C7 -179.12(16) no
C5 C6 C7 C8 1.3(3) no
C5 C6 C7 C11 179.46(16) no
C6 C7 C8 C9 -1.7(3) no
C11 C7 C8 C9 -179.79(18) no
C7 C8 C9 C4 -0.7(3) no
C7 C8 C9 C12 178.57(17) no
N2 C13 C14 C15 -172.23(15) no
N2 C13 C14 C19 6.7(3) no
N2 C13 C18 C17 172.49(15) no
N2 C13 C18 C21 -8.1(3) no
C14 C13 C18 C17 -1.2(3) no
C14 C13 C18 C21 178.18(16) no
C18 C13 C14 C15 1.3(3) no
C18 C13 C14 C19 -179.79(16) no
C13 C14 C15 C16 1.0(3) no
C19 C14 C15 C16 -177.97(19) no
C14 C15 C16 C17 -3.2(3) no
C14 C15 C16 C20 174.50(17) no
C15 C16 C17 C18 3.2(3) no
C20 C16 C17 C18 -174.51(18) no
C16 C17 C18 C13 -1.1(3) no
C16 C17 C18 C21 179.51(17) no
